data_4328680
loop_
_publ_author_name
'Christopher C. Scarborough'
'Kyle M. Lancaster'
'Serena DeBeer'
'Thomas Weyherm\"uller'
'Stephen Sproules'
'Karl Wieghardt'

_publ_section_title
;
 Experimental Fingerprints for Redox-Active Terpyridine in
 [Cr(tpy)2](PF6)n (n = 3-0), and the Remarkable Electronic Structure of
 [Cr(tpy)2]1-
;
_journal_name_full 'Inorganic Chemistry'
_journal_page_first 3718
_journal_page_last 3732
_journal_paper_doi 10.1021/ic2027219
_journal_volume 51
_journal_year 2012
_chemical_compound_source mesitylene
_chemical_formula_moiety 'C30 H22 Cr N6'
_chemical_formula_sum 'C30 H22 Cr N6'
_chemical_formula_weight 518.54
_chemical_name_systematic
; 
 ? 
;
_space_group_IT_number 43
_symmetry_cell_setting orthorhombic
_symmetry_Int_Tables_number 43
_symmetry_space_group_name_Hall 'F 2 -2d'
_symmetry_space_group_name_H-M 'F d d 2'
_atom_sites_solution_hydrogens geom
_atom_sites_solution_primary direct
_atom_sites_solution_secondary difmap
_audit_block_code WGT-XD-205-01
_audit_creation_date 2011-03-16
_audit_creation_method SHELXL-97
_cell_angle_alpha 90.00
_cell_angle_beta 90.00
_cell_angle_gamma 90.00
_cell_formula_units_Z 32
_cell_length_a 39.443(5)
_cell_length_b 56.271(7)
_cell_length_c 8.3473(11)
_cell_measurement_reflns_used 9083
_cell_measurement_temperature 100(2)
_cell_measurement_theta_max 33.2127
_cell_measurement_theta_min 2.4047
_cell_volume 18527(4)
_computing_cell_refinement 'SAINT software (Bruker AXS, 2004)'
_computing_data_collection 'APEX2 (Bruker AXS, 2008)'
_computing_data_reduction 'SAINT software (Bruker AXS, 2004)'
_computing_structure_refinement 'SHELXL-97 (Sheldrick, 1997)'
_computing_structure_solution 'SHELXS-97 (Sheldrick, 1990)'
_diffrn_ambient_temperature 100(2)
_diffrn_detector_area_resol_mean 66.67
_diffrn_measured_fraction_theta_full 0.998
_diffrn_measured_fraction_theta_max 0.998
_diffrn_measurement_device_type 'Bruker-AXS Kappa Mach3 APEX-II'
_diffrn_measurement_method 'CCD \f- and \w-scans'
_diffrn_radiation_monochromator 'Incoatec Helios mirrors'
_diffrn_radiation_source '0.2 x 2mm^2^ focus rotating anode'
_diffrn_radiation_type MoK\a
_diffrn_radiation_wavelength 0.71073
_diffrn_reflns_av_R_equivalents 0.0350
_diffrn_reflns_av_sigmaI/netI 0.0186
_diffrn_reflns_limit_h_max 60
_diffrn_reflns_limit_h_min -60
_diffrn_reflns_limit_k_max 86
_diffrn_reflns_limit_k_min -86
_diffrn_reflns_limit_l_max 12
_diffrn_reflns_limit_l_min -12
_diffrn_reflns_number 219035
_diffrn_reflns_theta_full 33.29
_diffrn_reflns_theta_max 33.29
_diffrn_reflns_theta_min 2.19
_exptl_absorpt_coefficient_mu 0.528
_exptl_absorpt_correction_T_max 0.97471
_exptl_absorpt_correction_T_min 0.85888
_exptl_absorpt_correction_type gaussian
_exptl_absorpt_process_details 'SADABS (Bruker AXS, 2008)'
_exptl_crystal_colour black
_exptl_crystal_density_diffrn 1.487
_exptl_crystal_description 'opaque needle'
_exptl_crystal_F_000 8576
_exptl_crystal_size_max 0.40
_exptl_crystal_size_mid 0.12
_exptl_crystal_size_min 0.07
_refine_diff_density_max 0.391
_refine_diff_density_min -0.322
_refine_diff_density_rms 0.051
_refine_ls_abs_structure_details 'Flack H D (1983), Acta Cryst. A39, 876-881'
_refine_ls_abs_structure_Flack 0.017(5)
_refine_ls_extinction_method none
_refine_ls_goodness_of_fit_ref 1.054
_refine_ls_hydrogen_treatment constr
_refine_ls_matrix_type full
_refine_ls_number_parameters 667
_refine_ls_number_reflns 17806
_refine_ls_number_restraints 1
_refine_ls_restrained_S_all 1.053
_refine_ls_R_factor_all 0.0258
_refine_ls_R_factor_gt 0.0243
_refine_ls_shift/su_max 0.005
_refine_ls_shift/su_mean 0.000
_refine_ls_structure_factor_coef Fsqd
_refine_ls_weighting_details 'calc w=1/[\s^2^(Fo^2^)+(0.0421P)^2^+9.4247P] where P=(Fo^2^+2Fc^2^)/3'
_refine_ls_weighting_scheme calc
_refine_ls_wR_factor_gt 0.0657
_refine_ls_wR_factor_ref 0.0666
_reflns_number_gt 17170
_reflns_number_total 17806
_reflns_threshold_expression >2sigma(I)
_cod_data_source_file ic2027219_si_002_3.cif
_cod_data_source_block 4
_cod_original_sg_symbol_Hall 'f 2 -2d'
_cod_database_code 4328680

loop_
_symmetry_equiv_pos_as_xyz
'x, y, z'
'-x, -y, z'
'x+1/4, -y+1/4, z+1/4'
'-x+1/4, y+1/4, z+1/4'
'x, y+1/2, z+1/2'
'-x, -y+1/2, z+1/2'
'x+1/4, -y+3/4, z+3/4'
'-x+1/4, y+3/4, z+3/4'
'x+1/2, y, z+1/2'
'-x+1/2, -y, z+1/2'
'x+3/4, -y+1/4, z+3/4'
'-x+3/4, y+1/4, z+3/4'
'x+1/2, y+1/2, z'
'-x+1/2, -y+1/2, z'
'x+3/4, -y+3/4, z+1/4'
'-x+3/4, y+3/4, z+1/4'

loop_
_atom_site_label
_atom_site_type_symbol
_atom_site_fract_x
_atom_site_fract_y
_atom_site_fract_z
_atom_site_U_iso_or_equiv
_atom_site_adp_type
_atom_site_occupancy
_atom_site_symmetry_multiplicity
_atom_site_calc_flag
_atom_site_refinement_flags
Cr1 Cr 0.741450(4) 0.857733(3) 0.016069(18) 0.01117(3) Uani 1 1 d .
N1 N 0.75907(2) 0.855058(15) -0.20876(10) 0.01381(14) Uani 1 1 d .
C2 C 0.77267(3) 0.873230(19) -0.29477(12) 0.01686(17) Uani 1 1 d .
H2 H 0.7711 0.8889 -0.2523 0.020 Uiso 1 1 calc R
C3 C 0.78859(3) 0.87020(2) -0.44017(13) 0.02074(19) Uani 1 1 d .
H3 H 0.7977 0.8835 -0.4961 0.025 Uiso 1 1 calc R
C4 C 0.79124(3) 0.84711(2) -0.50477(13) 0.02139(19) Uani 1 1 d .
H4 H 0.8024 0.8445 -0.6042 0.026 Uiso 1 1 calc R
C5 C 0.77733(3) 0.82837(2) -0.42073(13) 0.01898(18) Uani 1 1 d .
H5 H 0.7787 0.8127 -0.4627 0.023 Uiso 1 1 calc R
C6 C 0.76117(2) 0.832427(17) -0.27316(12) 0.01456(15) Uani 1 1 d .
C7 C 0.74609(2) 0.814601(17) -0.17228(12) 0.01416(16) Uani 1 1 d .
C8 C 0.74078(3) 0.790612(18) -0.20792(13) 0.01688(17) Uani 1 1 d .
H8 H 0.7477 0.7843 -0.3084 0.020 Uiso 1 1 calc R
C9 C 0.72523(3) 0.775889(18) -0.09439(14) 0.01783(18) Uani 1 1 d .
H9 H 0.7212 0.7596 -0.1180 0.021 Uiso 1 1 calc R
C10 C 0.71566(2) 0.785314(17) 0.05421(13) 0.01570(17) Uani 1 1 d .
H10 H 0.7054 0.7754 0.1326 0.019 Uiso 1 1 calc R
C11 C 0.72137(2) 0.809283(17) 0.08629(12) 0.01341(15) Uani 1 1 d .
N12 N 0.73589(2) 0.824134(14) -0.02732(10) 0.01275(13) Uani 1 1 d .
C13 C 0.71330(2) 0.822035(16) 0.23097(12) 0.01343(15) Uani 1 1 d .
C14 C 0.69796(3) 0.812138(18) 0.36760(13) 0.01670(17) Uani 1 1 d .
H14 H 0.6936 0.7956 0.3722 0.020 Uiso 1 1 calc R
C15 C 0.68929(3) 0.826470(19) 0.49470(13) 0.01879(18) Uani 1 1 d .
H15 H 0.6786 0.8200 0.5870 0.023 Uiso 1 1 calc R
C16 C 0.69654(3) 0.850922(19) 0.48513(13) 0.01779(17) Uani 1 1 d .
H16 H 0.6904 0.8613 0.5702 0.021 Uiso 1 1 calc R
C17 C 0.71259(3) 0.859633(18) 0.35086(12) 0.01539(16) Uani 1 1 d .
H17 H 0.7179 0.8761 0.3471 0.018 Uiso 1 1 calc R
N18 N 0.72126(2) 0.845848(14) 0.22346(10) 0.01305(13) Uani 1 1 d .
N21 N 0.69540(2) 0.870842(16) -0.03990(11) 0.01509(14) Uani 1 1 d .
C22 C 0.66972(3) 0.85864(2) -0.11122(13) 0.01910(18) Uani 1 1 d .
H22 H 0.6742 0.8431 -0.1502 0.023 Uiso 1 1 calc R
C23 C 0.63735(3) 0.86786(2) -0.12960(15) 0.0245(2) Uani 1 1 d .
H23 H 0.6204 0.8590 -0.1842 0.029 Uiso 1 1 calc R
C24 C 0.63001(3) 0.89043(2) -0.06638(17) 0.0279(3) Uani 1 1 d .
H24 H 0.6077 0.8967 -0.0722 0.033 Uiso 1 1 calc R
C25 C 0.65556(3) 0.90317(2) 0.00363(15) 0.0239(2) Uani 1 1 d .
H25 H 0.6511 0.9185 0.0460 0.029 Uiso 1 1 calc R
C26 C 0.68844(3) 0.893567(18) 0.01296(13) 0.01752(17) Uani 1 1 d .
C27 C 0.71764(3) 0.905505(18) 0.07784(13) 0.01674(17) Uani 1 1 d .
C28 C 0.71968(3) 0.928820(19) 0.13409(14) 0.0226(2) Uani 1 1 d .
H28 H 0.7002 0.9387 0.1332 0.027 Uiso 1 1 calc R
C29 C 0.75045(4) 0.93745(2) 0.19150(15) 0.0245(2) Uani 1 1 d .
H29 H 0.7522 0.9534 0.2274 0.029 Uiso 1 1 calc R
C30 C 0.77871(3) 0.922582(19) 0.19612(13) 0.0214(2) Uani 1 1 d .
H30 H 0.7997 0.9283 0.2366 0.026 Uiso 1 1 calc R
C31 C 0.77585(3) 0.899293(18) 0.14080(12) 0.01544(16) Uani 1 1 d .
N32 N 0.74571(2) 0.890785(15) 0.07889(11) 0.01394(14) Uani 1 1 d .
C33 C 0.80209(3) 0.881489(18) 0.13545(12) 0.01533(16) Uani 1 1 d .
C34 C 0.83652(3) 0.88513(2) 0.17053(15) 0.0220(2) Uani 1 1 d .
H34 H 0.8440 0.9002 0.2076 0.026 Uiso 1 1 calc R
C35 C 0.85938(3) 0.86685(2) 0.15125(16) 0.0251(2) Uani 1 1 d .
H35 H 0.8827 0.8692 0.1742 0.030 Uiso 1 1 calc R
C36 C 0.84751(3) 0.84468(2) 0.09695(14) 0.0220(2) Uani 1 1 d .
H36 H 0.8628 0.8318 0.0819 0.026 Uiso 1 1 calc R
C37 C 0.81352(3) 0.841884(19) 0.06596(13) 0.01689(17) Uani 1 1 d .
H37 H 0.8058 0.8268 0.0302 0.020 Uiso 1 1 calc R
N38 N 0.79032(2) 0.859704(15) 0.08404(10) 0.01360(14) Uani 1 1 d .
Cr2 Cr 0.601499(4) 0.748048(3) 0.230878(18) 0.01049(3) Uani 1 1 d .
N41 N 0.59805(2) 0.781963(15) 0.15631(10) 0.01241(14) Uani 1 1 d .
C42 C 0.62409(3) 0.797858(18) 0.15875(12) 0.01541(16) Uani 1 1 d .
H42 H 0.6462 0.7922 0.1830 0.018 Uiso 1 1 calc R
C43 C 0.62003(3) 0.821696(19) 0.12790(13) 0.01823(18) Uani 1 1 d .
H43 H 0.6389 0.8322 0.1336 0.022 Uiso 1 1 calc R
C44 C 0.58762(3) 0.830354(19) 0.08779(13) 0.01896(18) Uani 1 1 d .
H44 H 0.5843 0.8466 0.0622 0.023 Uiso 1 1 calc R
C45 C 0.56069(3) 0.814653(18) 0.08644(13) 0.01687(17) Uani 1 1 d .
H45 H 0.5386 0.8201 0.0596 0.020 Uiso 1 1 calc R
C46 C 0.56602(2) 0.790601(17) 0.12492(12) 0.01343(15) Uani 1 1 d .
C47 C 0.53982(2) 0.773182(17) 0.14700(12) 0.01311(15) Uani 1 1 d .
C48 C 0.50512(2) 0.776366(19) 0.12705(13) 0.01591(17) Uani 1 1 d .
H48 H 0.4965 0.7911 0.0894 0.019 Uiso 1 1 calc R
C49 C 0.48308(2) 0.75779(2) 0.16269(13) 0.01751(18) Uani 1 1 d .
H49 H 0.4593 0.7598 0.1494 0.021 Uiso 1 1 calc R
C50 C 0.49609(2) 0.736190(19) 0.21823(13) 0.01648(17) Uani 1 1 d .
H50 H 0.4812 0.7235 0.2447 0.020 Uiso 1 1 calc R
C51 C 0.53098(2) 0.733445(17) 0.23448(12) 0.01321(15) Uani 1 1 d .
N52 N 0.55307(2) 0.751805(14) 0.20030(10) 0.01200(13) Uani 1 1 d .
C53 C 0.54887(2) 0.712471(17) 0.28628(12) 0.01391(15) Uani 1 1 d .
C54 C 0.53395(3) 0.690340(19) 0.31962(13) 0.01876(18) Uani 1 1 d .
H54 H 0.5101 0.6885 0.3117 0.023 Uiso 1 1 calc R
C55 C 0.55402(3) 0.671315(19) 0.36387(15) 0.0221(2) Uani 1 1 d .
H55 H 0.5442 0.6563 0.3886 0.027 Uiso 1 1 calc R
C56 C 0.58920(3) 0.674689(19) 0.37137(14) 0.0216(2) Uani 1 1 d .
H56 H 0.6037 0.6618 0.3993 0.026 Uiso 1 1 calc R
C57 C 0.60264(3) 0.696690(18) 0.33800(13) 0.01705(17) Uani 1 1 d .
H57 H 0.6265 0.6986 0.3437 0.020 Uiso 1 1 calc R
N58 N 0.58343(2) 0.715868(15) 0.29720(10) 0.01322(14) Uani 1 1 d .
N61 N 0.61612(2) 0.733706(14) 0.02042(10) 0.01231(13) Uani 1 1 d .
C62 C 0.59576(2) 0.729950(17) -0.10884(12) 0.01438(16) Uani 1 1 d .
H62 H 0.5730 0.7353 -0.1037 0.017 Uiso 1 1 calc R
C63 C 0.60647(3) 0.718784(18) -0.24666(12) 0.01616(16) Uani 1 1 d .
H63 H 0.5912 0.7164 -0.3334 0.019 Uiso 1 1 calc R
C64 C 0.64037(3) 0.710928(18) -0.25724(13) 0.01715(17) Uani 1 1 d .
H64 H 0.6484 0.7032 -0.3510 0.021 Uiso 1 1 calc R
C65 C 0.66160(3) 0.714720(18) -0.12868(13) 0.01579(16) Uani 1 1 d .
H65 H 0.6846 0.7098 -0.1339 0.019 Uiso 1 1 calc R
C66 C 0.64921(2) 0.725854(17) 0.01017(12) 0.01309(15) Uani 1 1 d .
C67 C 0.66848(2) 0.730309(17) 0.15308(12) 0.01329(15) Uani 1 1 d .
C68 C 0.70202(2) 0.723893(18) 0.18293(13) 0.01593(17) Uani 1 1 d .
H68 H 0.7148 0.7157 0.1037 0.019 Uiso 1 1 calc R
C69 C 0.71680(2) 0.729614(19) 0.33028(14) 0.01747(17) Uani 1 1 d .
H69 H 0.7395 0.7251 0.3525 0.021 Uiso 1 1 calc R
C70 C 0.69781(2) 0.741982(19) 0.44472(13) 0.01681(17) Uani 1 1 d .
H70 H 0.7077 0.7461 0.5447 0.020 Uiso 1 1 calc R
C71 C 0.66429(2) 0.748164(17) 0.41124(12) 0.01333(15) Uani 1 1 d .
N72 N 0.649379(19) 0.742124(14) 0.26700(10) 0.01221(13) Uani 1 1 d .
C73 C 0.64105(2) 0.760843(17) 0.51331(12) 0.01348(15) Uani 1 1 d .
C74 C 0.64956(3) 0.771871(19) 0.65814(13) 0.01725(17) Uani 1 1 d .
H74 H 0.6719 0.7705 0.6997 0.021 Uiso 1 1 calc R
C75 C 0.62553(3) 0.78478(2) 0.74034(13) 0.01999(18) Uani 1 1 d .
H75 H 0.6310 0.7922 0.8391 0.024 Uiso 1 1 calc R
C76 C 0.59279(3) 0.78666(2) 0.67482(13) 0.01886(18) Uani 1 1 d .
H76 H 0.5759 0.7958 0.7277 0.023 Uiso 1 1 calc R
C77 C 0.58553(3) 0.775171(18) 0.53324(12) 0.01535(16) Uani 1 1 d .
H77 H 0.5632 0.7765 0.4909 0.018 Uiso 1 1 calc R
N78 N 0.60870(2) 0.762063(15) 0.45112(10) 0.01263(14) Uani 1 1 d .

loop_
_atom_site_aniso_label
_atom_site_aniso_U_11
_atom_site_aniso_U_22
_atom_site_aniso_U_33
_atom_site_aniso_U_23
_atom_site_aniso_U_13
_atom_site_aniso_U_12
Cr1 0.01246(6) 0.01026(6) 0.01080(6) -0.00026(5) 0.00063(5) -0.00086(5)
N1 0.0138(3) 0.0153(3) 0.0124(3) -0.0009(3) -0.0004(3) -0.0007(3)
C2 0.0174(4) 0.0183(4) 0.0148(4) 0.0013(3) 0.0004(3) -0.0022(3)
C3 0.0208(5) 0.0270(5) 0.0144(4) 0.0028(4) 0.0016(3) -0.0030(4)
C4 0.0203(4) 0.0310(5) 0.0128(4) -0.0011(4) 0.0019(3) 0.0011(4)
C5 0.0189(4) 0.0240(5) 0.0141(4) -0.0038(4) -0.0002(3) 0.0023(4)
C6 0.0138(4) 0.0167(4) 0.0132(4) -0.0019(3) -0.0016(3) 0.0011(3)
C7 0.0134(4) 0.0144(4) 0.0147(4) -0.0026(3) -0.0020(3) 0.0008(3)
C8 0.0156(4) 0.0150(4) 0.0200(4) -0.0040(3) -0.0030(3) 0.0017(3)
C9 0.0158(4) 0.0123(4) 0.0254(5) -0.0034(3) -0.0060(4) 0.0009(3)
C10 0.0135(4) 0.0114(4) 0.0222(5) 0.0010(3) -0.0033(3) -0.0006(3)
C11 0.0118(4) 0.0119(4) 0.0165(4) 0.0014(3) -0.0021(3) -0.0007(3)
N12 0.0127(3) 0.0119(3) 0.0136(3) -0.0002(3) 0.0000(3) -0.0005(2)
C13 0.0117(3) 0.0136(4) 0.0150(4) 0.0019(3) -0.0013(3) -0.0013(3)
C14 0.0161(4) 0.0166(4) 0.0174(4) 0.0042(3) -0.0012(3) -0.0038(3)
C15 0.0184(4) 0.0229(4) 0.0151(4) 0.0043(4) 0.0012(3) -0.0037(3)
C16 0.0183(4) 0.0212(4) 0.0138(4) 0.0006(3) 0.0018(3) -0.0005(3)
C17 0.0181(4) 0.0151(4) 0.0130(4) -0.0001(3) 0.0011(3) -0.0004(3)
N18 0.0130(3) 0.0131(3) 0.0130(3) 0.0008(3) 0.0001(3) -0.0009(2)
N21 0.0155(3) 0.0170(4) 0.0127(3) 0.0027(3) 0.0015(3) -0.0001(3)
C22 0.0170(4) 0.0247(5) 0.0156(4) 0.0041(4) 0.0000(3) -0.0035(4)
C23 0.0157(4) 0.0355(6) 0.0223(5) 0.0103(4) -0.0015(4) -0.0035(4)
C24 0.0173(5) 0.0359(6) 0.0304(6) 0.0142(5) 0.0030(4) 0.0049(4)
C25 0.0217(5) 0.0251(5) 0.0249(5) 0.0075(4) 0.0058(4) 0.0087(4)
C26 0.0192(4) 0.0177(4) 0.0157(4) 0.0046(3) 0.0032(3) 0.0034(3)
C27 0.0215(4) 0.0138(4) 0.0149(4) 0.0017(3) 0.0042(3) 0.0018(3)
C28 0.0334(6) 0.0143(4) 0.0200(5) 0.0006(4) 0.0058(4) 0.0048(4)
C29 0.0409(6) 0.0130(4) 0.0196(5) -0.0028(3) 0.0039(4) -0.0015(4)
C30 0.0321(6) 0.0156(4) 0.0164(4) -0.0018(3) 0.0000(4) -0.0067(4)
C31 0.0203(4) 0.0133(4) 0.0127(4) 0.0001(3) 0.0001(3) -0.0038(3)
N32 0.0173(4) 0.0118(3) 0.0127(3) 0.0001(3) 0.0018(3) -0.0007(3)
C33 0.0169(4) 0.0162(4) 0.0129(4) 0.0007(3) -0.0009(3) -0.0045(3)
C34 0.0201(5) 0.0244(5) 0.0214(5) 0.0032(4) -0.0048(4) -0.0084(4)
C35 0.0165(4) 0.0323(6) 0.0267(6) 0.0057(4) -0.0042(4) -0.0041(4)
C36 0.0156(4) 0.0288(5) 0.0216(5) 0.0041(4) -0.0014(4) 0.0030(4)
C37 0.0169(4) 0.0184(4) 0.0154(4) 0.0006(3) 0.0002(3) 0.0017(3)
N38 0.0151(4) 0.0142(3) 0.0115(3) 0.0006(3) -0.0001(3) -0.0013(3)
Cr2 0.00917(5) 0.01156(6) 0.01073(6) -0.00016(5) -0.00064(5) 0.00082(4)
N41 0.0117(3) 0.0142(3) 0.0114(3) 0.0000(3) -0.0002(3) 0.0002(3)
C42 0.0146(4) 0.0174(4) 0.0142(4) 0.0004(3) 0.0007(3) -0.0019(3)
C43 0.0194(4) 0.0166(4) 0.0186(4) 0.0013(3) 0.0020(4) -0.0036(3)
C44 0.0239(5) 0.0135(4) 0.0195(5) 0.0027(3) 0.0032(4) 0.0008(4)
C45 0.0186(4) 0.0154(4) 0.0166(4) 0.0015(3) 0.0006(3) 0.0033(3)
C46 0.0137(4) 0.0143(4) 0.0123(4) 0.0003(3) -0.0003(3) 0.0021(3)
C47 0.0126(4) 0.0142(4) 0.0125(4) -0.0005(3) -0.0011(3) 0.0020(3)
C48 0.0124(4) 0.0197(4) 0.0157(4) -0.0009(3) -0.0015(3) 0.0037(3)
C49 0.0103(4) 0.0228(5) 0.0194(4) -0.0040(4) -0.0011(3) 0.0019(3)
C50 0.0111(4) 0.0202(4) 0.0181(4) -0.0026(3) 0.0006(3) -0.0020(3)
C51 0.0120(3) 0.0149(4) 0.0127(4) -0.0018(3) 0.0005(3) -0.0009(3)
N52 0.0118(3) 0.0121(3) 0.0122(3) -0.0004(3) -0.0004(2) 0.0001(3)
C53 0.0148(4) 0.0137(4) 0.0132(4) -0.0010(3) 0.0012(3) -0.0015(3)
C54 0.0213(5) 0.0161(4) 0.0189(4) -0.0013(3) 0.0038(4) -0.0040(3)
C55 0.0299(5) 0.0151(4) 0.0214(5) 0.0017(4) 0.0048(4) -0.0015(4)
C56 0.0298(5) 0.0157(4) 0.0193(5) 0.0029(4) 0.0027(4) 0.0034(4)
C57 0.0194(4) 0.0164(4) 0.0153(4) 0.0015(3) 0.0001(3) 0.0038(3)
N58 0.0143(3) 0.0141(3) 0.0112(3) 0.0002(3) -0.0003(3) 0.0010(3)
N61 0.0113(3) 0.0125(3) 0.0131(3) 0.0003(3) -0.0004(3) 0.0004(2)
C62 0.0143(4) 0.0151(4) 0.0138(4) 0.0000(3) -0.0012(3) 0.0006(3)
C63 0.0182(4) 0.0167(4) 0.0136(4) -0.0007(3) -0.0005(3) -0.0003(3)
C64 0.0202(4) 0.0162(4) 0.0150(4) -0.0006(3) 0.0030(3) 0.0017(3)
C65 0.0156(4) 0.0149(4) 0.0169(4) 0.0003(3) 0.0027(3) 0.0022(3)
C66 0.0116(3) 0.0131(3) 0.0145(4) 0.0010(3) 0.0009(3) 0.0009(3)
C67 0.0113(4) 0.0127(4) 0.0159(4) 0.0012(3) 0.0006(3) 0.0006(3)
C68 0.0109(4) 0.0155(4) 0.0213(4) 0.0019(3) 0.0007(3) 0.0016(3)
C69 0.0101(4) 0.0187(4) 0.0237(5) 0.0031(4) -0.0023(3) 0.0008(3)
C70 0.0130(4) 0.0189(4) 0.0186(4) 0.0029(3) -0.0042(3) -0.0014(3)
C71 0.0121(4) 0.0135(4) 0.0144(4) 0.0016(3) -0.0028(3) -0.0017(3)
N72 0.0109(3) 0.0132(3) 0.0126(3) 0.0004(3) -0.0010(3) 0.0003(2)
C73 0.0135(4) 0.0137(4) 0.0132(4) 0.0014(3) -0.0020(3) -0.0016(3)
C74 0.0178(4) 0.0199(4) 0.0141(4) 0.0008(3) -0.0032(3) -0.0041(3)
C75 0.0236(5) 0.0231(5) 0.0133(4) -0.0027(4) -0.0004(4) -0.0051(4)
C76 0.0207(5) 0.0209(5) 0.0151(4) -0.0024(3) 0.0025(3) -0.0015(4)
C77 0.0153(4) 0.0161(4) 0.0147(4) -0.0007(3) 0.0012(3) 0.0000(3)
N78 0.0123(3) 0.0134(3) 0.0121(3) 0.0012(3) -0.0006(3) -0.0011(3)

loop_
_atom_type_symbol
_atom_type_description
_atom_type_scat_dispersion_real
_atom_type_scat_dispersion_imag
_atom_type_scat_source
C C 0.0033 0.0016 'International Tables Vol C Tables 4.2.6.8 and 6.1.1.4'
H H 0.0000 0.0000 'International Tables Vol C Tables 4.2.6.8 and 6.1.1.4'
N N 0.0061 0.0033 'International Tables Vol C Tables 4.2.6.8 and 6.1.1.4'
Cr Cr 0.3209 0.6236 'International Tables Vol C Tables 4.2.6.8 and 6.1.1.4'

loop_
_exptl_crystal_face_index_h
_exptl_crystal_face_index_k
_exptl_crystal_face_index_l
_exptl_crystal_face_perp_dist
0.00 -1.00 0.00 0.0300
0.00 1.00 0.00 0.0300
1.00 1.00 0.00 0.0350
-1.00 -1.00 0.00 0.0350
-1.00 -1.00 1.00 0.2200
1.00 1.00 -1.00 0.1800

loop_
_geom_angle_atom_site_label_1
_geom_angle_atom_site_label_2
_geom_angle_atom_site_label_3
_geom_angle
N12 Cr1 N32 174.89(4)
N12 Cr1 N1 77.95(4)
N32 Cr1 N1 107.14(4)
N12 Cr1 N38 102.41(3)
N32 Cr1 N38 77.76(4)
N1 Cr1 N38 86.34(4)
N12 Cr1 N21 102.23(4)
N32 Cr1 N21 77.86(4)
N1 Cr1 N21 97.05(4)
N38 Cr1 N21 155.30(4)
N12 Cr1 N18 78.02(4)
N32 Cr1 N18 96.89(4)
N1 Cr1 N18 155.97(4)
N38 Cr1 N18 98.87(3)
N21 Cr1 N18 87.97(4)
C2 N1 C6 117.57(9)
C2 N1 Cr1 125.03(7)
C6 N1 Cr1 116.92(7)
N1 C2 C3 123.51(10)
C2 C3 C4 119.00(10)
C5 C4 C3 118.68(10)
C4 C5 C6 120.11(10)
N1 C6 C5 121.11(10)
N1 C6 C7 112.91(9)
C5 C6 C7 125.97(9)
N12 C7 C8 121.13(9)
N12 C7 C6 111.22(8)
C8 C7 C6 127.64(10)
C7 C8 C9 119.53(10)
C8 C9 C10 119.56(9)
C11 C10 C9 119.55(10)
N12 C11 C10 121.21(9)
N12 C11 C13 111.36(8)
C10 C11 C13 127.42(9)
C7 N12 C11 118.96(8)
C7 N12 Cr1 120.60(7)
C11 N12 Cr1 120.44(7)
N18 C13 C14 121.35(9)
N18 C13 C11 113.33(8)
C14 C13 C11 125.30(9)
C15 C14 C13 120.02(9)
C14 C15 C16 118.60(9)
C17 C16 C15 119.17(10)
N18 C17 C16 123.29(9)
C17 N18 C13 117.51(9)
C17 N18 Cr1 125.49(7)
C13 N18 Cr1 116.81(7)
C22 N21 C26 117.35(9)
C22 N21 Cr1 125.98(8)
C26 N21 Cr1 116.37(7)
N21 C22 C23 123.01(11)
C22 C23 C24 119.11(11)
C25 C24 C23 118.82(11)
C24 C25 C26 120.09(11)
N21 C26 C25 121.42(10)
N21 C26 C27 113.17(9)
C25 C26 C27 125.40(10)
N32 C27 C28 120.99(10)
N32 C27 C26 111.32(9)
C28 C27 C26 127.69(10)
C29 C28 C27 119.61(11)
C28 C29 C30 119.80(10)
C31 C30 C29 119.35(11)
N32 C31 C30 121.28(10)
N32 C31 C33 111.43(9)
C30 C31 C33 127.28(10)
C31 N32 C27 118.92(9)
C31 N32 Cr1 120.52(7)
C27 N32 Cr1 120.23(7)
N38 C33 C34 121.33(10)
N38 C33 C31 112.70(9)
C34 C33 C31 125.92(10)
C35 C34 C33 119.99(11)
C34 C35 C36 118.81(11)
C37 C36 C35 119.10(11)
N38 C37 C36 123.29(10)
C37 N38 C33 117.47(9)
C37 N38 Cr1 124.76(7)
C33 N38 Cr1 117.33(7)
N52 Cr2 N72 176.10(4)
N52 Cr2 N41 77.83(3)
N72 Cr2 N41 106.07(3)
N52 Cr2 N61 102.16(3)
N72 Cr2 N61 77.79(3)
N41 Cr2 N61 97.43(3)
N52 Cr2 N78 102.45(3)
N72 Cr2 N78 77.82(3)
N41 Cr2 N78 85.46(3)
N61 Cr2 N78 155.27(3)
N52 Cr2 N58 77.67(3)
N72 Cr2 N58 98.43(3)
N41 Cr2 N58 155.47(4)
N61 Cr2 N58 88.91(3)
N78 Cr2 N58 98.62(3)
C42 N41 C46 117.53(9)
C42 N41 Cr2 124.56(7)
C46 N41 Cr2 117.08(6)
N41 C42 C43 123.36(10)
C42 C43 C44 119.19(10)
C45 C44 C43 118.58(10)
C44 C45 C46 119.91(10)
N41 C46 C45 121.30(9)
N41 C46 C47 113.22(8)
C45 C46 C47 125.34(9)
N52 C47 C48 121.46(9)
N52 C47 C46 111.25(8)
C48 C47 C46 127.23(9)
C47 C48 C49 119.50(9)
C48 C49 C50 119.64(9)
C51 C50 C49 119.45(9)
N52 C51 C50 121.38(9)
N52 C51 C53 111.45(8)
C50 C51 C53 127.17(9)
C51 N52 C47 118.55(8)
C51 N52 Cr2 120.84(6)
C47 N52 Cr2 120.59(6)
N58 C53 C54 121.58(9)
N58 C53 C51 112.95(8)
C54 C53 C51 125.45(9)
C55 C54 C53 119.97(10)
C54 C55 C56 118.30(10)
C57 C56 C55 119.63(10)
N58 C57 C56 123.33(10)
C57 N58 C53 117.16(9)
C57 N58 Cr2 125.56(7)
C53 N58 Cr2 117.01(6)
C62 N61 C66 117.31(9)
C62 N61 Cr2 125.70(7)
C66 N61 Cr2 116.88(7)
N61 C62 C63 123.49(9)
C62 C63 C64 119.07(9)
C65 C64 C63 118.61(9)
C64 C65 C66 120.00(9)
N61 C66 C65 121.50(9)
N61 C66 C67 113.13(8)
C65 C66 C67 125.37(9)
N72 C67 C68 121.23(9)
N72 C67 C66 111.52(8)
C68 C67 C66 127.25(9)
C67 C68 C69 119.56(9)
C68 C69 C70 119.44(9)
C71 C70 C69 119.64(10)
N72 C71 C70 121.07(9)
N72 C71 C73 111.49(8)
C70 C71 C73 127.44(9)
C71 N72 C67 119.03(8)
C71 N72 Cr2 120.46(7)
C67 N72 Cr2 120.36(7)
N78 C73 C74 121.65(9)
N78 C73 C71 113.00(8)
C74 C73 C71 125.31(9)
C75 C74 C73 119.95(10)
C74 C75 C76 118.54(10)
C77 C76 C75 119.30(10)
N78 C77 C76 123.18(10)
C77 N78 C73 117.33(8)
C77 N78 Cr2 125.16(7)
C73 N78 Cr2 116.93(7)

loop_
_geom_bond_atom_site_label_1
_geom_bond_atom_site_label_2
_geom_bond_distance
Cr1 N12 1.9375(8)
Cr1 N32 1.9396(9)
Cr1 N1 2.0068(9)
Cr1 N38 2.0123(9)
Cr1 N21 2.0154(9)
Cr1 N18 2.0195(9)
N1 C2 1.3598(13)
N1 C6 1.3848(13)
C2 C3 1.3771(15)
C3 C4 1.4106(17)
C4 C5 1.3800(16)
C5 C6 1.4056(14)
C6 C7 1.4384(14)
C7 N12 1.3833(13)
C7 C8 1.3980(14)
C8 C9 1.4002(16)
C9 C10 1.4008(16)
C10 C11 1.3934(13)
C11 N12 1.3878(13)
C11 C13 1.4404(14)
C13 N18 1.3777(12)
C13 C14 1.4060(14)
C14 C15 1.3759(16)
C15 C16 1.4077(15)
C16 C17 1.3774(14)
C17 N18 1.3600(13)
N21 C22 1.3608(14)
N21 C26 1.3803(13)
C22 C23 1.3865(16)
C23 C24 1.405(2)
C24 C25 1.368(2)
C25 C26 1.4071(15)
C26 C27 1.4393(16)
C27 N32 1.3826(13)
C27 C28 1.3958(15)
C28 C29 1.3920(19)
C29 C30 1.3945(18)
C30 C31 1.3940(14)
C31 N32 1.3820(13)
C31 C33 1.4411(15)
C33 N38 1.3793(13)
C33 C34 1.4045(15)
C34 C35 1.3770(18)
C35 C36 1.4076(18)
C36 C37 1.3743(15)
C37 N38 1.3660(13)
Cr2 N52 1.9385(8)
Cr2 N72 1.9412(8)
Cr2 N41 2.0120(9)
Cr2 N61 2.0175(9)
Cr2 N78 2.0205(9)
Cr2 N58 2.0232(9)
N41 C42 1.3621(13)
N41 C46 1.3787(12)
C42 C43 1.3752(14)
C43 C44 1.4083(16)
C44 C45 1.3816(15)
C45 C46 1.4068(14)
C46 C47 1.4361(14)
C47 N52 1.3850(12)
C47 C48 1.3905(13)
C48 C49 1.3915(15)
C49 C50 1.3986(15)
C50 C51 1.3914(13)
C51 N52 1.3813(12)
C51 C53 1.4414(14)
C53 N58 1.3793(13)
C53 C54 1.4052(14)
C54 C55 1.3818(16)
C55 C56 1.4021(18)
C56 C57 1.3752(15)
C57 N58 1.3620(13)
N61 C62 1.3615(13)
N61 C66 1.3808(12)
C62 C63 1.3772(14)
C63 C64 1.4108(14)
C64 C65 1.3780(15)
C65 C66 1.4052(14)
C66 C67 1.4364(14)
C67 N72 1.3834(13)
C67 C68 1.3938(13)
C68 C69 1.3987(15)
C69 C70 1.3993(16)
C70 C71 1.3955(13)
C71 N72 1.3824(13)
C71 C73 1.4404(14)
C73 N78 1.3793(12)
C73 C74 1.3997(14)
C74 C75 1.3770(16)
C75 C76 1.4065(16)
C76 C77 1.3772(15)
C77 N78 1.3599(13)
